data_8106015
loop_
_publ_author_name
'Tan, Sang Loon'
'Tiekink, Edward R. T.'

_publ_section_title
;
 Crystal structure of (cyclohexane-1,4-diammonium)
 4-[(4-carboxylatophenyl)disulfanyl]benzoate dimethylsulphoxide hydrate
 (1/1/1/1), [C6H16N2]2+[C14H8O4S2]2&#x2212;&#x22C5;C2H6OS&#x22C5;H2O
;
_journal_issue 6
_journal_name_full 'Zeitschrift f\"ur Kristallographie - New Crystal Structures'
_journal_page_first 1301
_journal_page_last 1304
_journal_paper_doi 10.1515/ncrs-2019-0487
_journal_volume 234
_journal_year 2019
_chemical_formula_moiety
;
C14 H8 O4 S2, C6 H16 N2, C2 H6 O S, H2 O
;
_chemical_formula_sum 'C22 H32 N2 O6 S3'
_chemical_formula_weight 516.67
_space_group_crystal_system triclinic
_space_group_IT_number 2
_space_group_name_Hall '-P 1'
_space_group_name_H-M_alt 'P -1'
_atom_sites_solution_hydrogens mixed
_atom_sites_solution_primary direct
_atom_sites_solution_secondary difmap
_cell_angle_alpha 64.545(2)
_cell_angle_beta 81.8280(10)
_cell_angle_gamma 89.5050(10)
_cell_formula_units_Z 2
_cell_length_a 6.15430(10)
_cell_length_b 14.4991(2)
_cell_length_c 15.3859(3)
_cell_measurement_reflns_used 17223
_cell_measurement_temperature 100(2)
_cell_measurement_theta_max 76.2120
_cell_measurement_theta_min 3.3540
_cell_volume 1224.93(4)
_computing_cell_refinement 'CrysAlisPro [1]'
_computing_data_collection 'CrysAlisPro [1]'
_computing_data_reduction 'CrysAlisPro [1]'
_computing_molecular_graphics 'ORTEP-3 for Windows [4]'
_computing_publication_material 'SHELXL-2014/7 [3]'
_computing_structure_refinement 'SHELXL-2014/7 [3]'
_computing_structure_solution 'SHELXS-97 [2]'
_diffrn_ambient_temperature 100(2)
_diffrn_detector_area_resol_mean 5.2558
_diffrn_measured_fraction_theta_full 1.000
_diffrn_measured_fraction_theta_max 0.994
_diffrn_measurement_device_type 'XtaLAB Synergy, Dualflex, AtlasS2'
_diffrn_measurement_method '\w scans'
_diffrn_radiation_type CuK\a
_diffrn_radiation_wavelength 1.54184
_diffrn_reflns_av_R_equivalents 0.0373
_diffrn_reflns_av_unetI/netI 0.0206
_diffrn_reflns_Laue_measured_fraction_full 1.000
_diffrn_reflns_Laue_measured_fraction_max 0.994
_diffrn_reflns_limit_h_max 6
_diffrn_reflns_limit_h_min -7
_diffrn_reflns_limit_k_max 18
_diffrn_reflns_limit_k_min -18
_diffrn_reflns_limit_l_max 19
_diffrn_reflns_limit_l_min -17
_diffrn_reflns_number 30970
_diffrn_reflns_point_group_measured_fraction_full 1.000
_diffrn_reflns_point_group_measured_fraction_max 0.994
_diffrn_reflns_theta_full 67.684
_diffrn_reflns_theta_max 76.364
_diffrn_reflns_theta_min 3.219
_diffrn_source 'micro-focus sealed X-ray tube'
_exptl_absorpt_coefficient_mu 3.115
_exptl_absorpt_correction_T_max 1.000
_exptl_absorpt_correction_T_min 0.871
_exptl_absorpt_correction_type gaussian
_exptl_absorpt_process_details 'CrysAlisPro [1]'
_exptl_crystal_colour colourless
_exptl_crystal_density_diffrn 1.401
_exptl_crystal_description prism
_exptl_crystal_F_000 548
_exptl_crystal_size_max 0.093
_exptl_crystal_size_mid 0.066
_exptl_crystal_size_min 0.055
_refine_diff_density_max 0.325
_refine_diff_density_min -0.477
_refine_diff_density_rms 0.053
_refine_ls_extinction_coef .
_refine_ls_extinction_method none
_refine_ls_goodness_of_fit_ref 1.039
_refine_ls_hydrogen_treatment mixed
_refine_ls_matrix_type full
_refine_ls_number_parameters 324
_refine_ls_number_reflns 5103
_refine_ls_number_restraints 8
_refine_ls_restrained_S_all 1.039
_refine_ls_R_factor_all 0.0321
_refine_ls_R_factor_gt 0.0290
_refine_ls_shift/su_max 0.002
_refine_ls_shift/su_mean 0.000
_refine_ls_structure_factor_coef Fsqd
_refine_ls_weighting_details 'w=1/[\s^2^(Fo^2^)+(0.0411P)^2^+0.6224P] where P=(Fo^2^+2Fc^2^)/3'
_refine_ls_weighting_scheme calc
_refine_ls_wR_factor_gt 0.0766
_refine_ls_wR_factor_ref 0.0787
_reflns_Friedel_coverage 0.000
_reflns_Friedel_fraction_full .
_reflns_Friedel_fraction_max .
_reflns_number_gt 4683
_reflns_number_total 5103
_reflns_threshold_expression 'I > 2\s(I)'
_cod_data_source_file suppl_ncrs-2019-0487_suppl.cif
_cod_data_source_block shelx
_cod_database_code 8106015
_shelx_space_group_comment
;
The symmetry employed for this shelxl refinement is uniquely defined
by the following loop, which should always be used as a source of
symmetry information in preference to the above space-group names.
They are only intended as comments.
;
_shelx_estimated_absorpt_t_min 0.760
_shelx_estimated_absorpt_t_max 0.847

loop_
_space_group_symop_operation_xyz
'x, y, z'
'-x, -y, -z'

loop_
_atom_site_label
_atom_site_type_symbol
_atom_site_fract_x
_atom_site_fract_y
_atom_site_fract_z
_atom_site_U_iso_or_equiv
_atom_site_adp_type
_atom_site_occupancy
_atom_site_site_symmetry_order
_atom_site_calc_flag
_atom_site_refinement_flags_posn
_atom_site_refinement_flags_adp
_atom_site_refinement_flags_occupancy
_atom_site_disorder_assembly
_atom_site_disorder_group
S1 S 0.90210(5) 1.15089(2) 0.04074(2) 0.01692(9) Uani 1 1 d . . . . .
S2 S 1.03810(5) 1.02360(2) 0.13167(2) 0.01706(9) Uani 1 1 d . . . . .
S3 S 0.63431(6) 0.05256(3) 0.66794(3) 0.02236(9) Uani 1 1 d . . . . .
O1 O 0.07177(16) 1.31298(8) 0.26879(8) 0.0207(2) Uani 1 1 d . . . . .
O2 O 0.27333(16) 1.24570(8) 0.38903(7) 0.0199(2) Uani 1 1 d . . . . .
O3 O 0.30020(16) 0.65920(8) 0.16828(8) 0.0205(2) Uani 1 1 d . . . . .
O4 O 0.56915(16) 0.56263(7) 0.23725(8) 0.0202(2) Uani 1 1 d . . . . .
O5 O 0.7754(2) 0.14306(10) 0.65425(9) 0.0382(3) Uani 1 1 d . . . . .
O1W O 0.55760(18) 0.38313(9) 0.40157(8) 0.0250(2) Uani 1 1 d D . . . .
H1W H 0.557(4) 0.4379(11) 0.3506(11) 0.037 Uiso 1 1 d D U . . .
H2W H 0.480(3) 0.3392(13) 0.3952(16) 0.037 Uiso 1 1 d D U . . .
N1 N -0.00784(19) 0.52137(9) 0.17650(8) 0.0154(2) Uani 1 1 d D . . . .
H1N H 0.013(3) 0.4539(8) 0.2122(11) 0.018 Uiso 1 1 d D U . . .
H2N H 0.103(2) 0.5621(12) 0.1772(12) 0.018 Uiso 1 1 d D U . . .
H3N H -0.1389(19) 0.5387(13) 0.1995(12) 0.018 Uiso 1 1 d D U . . .
N2 N 0.9334(2) 0.31328(9) 0.48360(9) 0.0172(2) Uani 1 1 d D . . . .
H4N H 0.817(2) 0.3347(13) 0.4496(12) 0.021 Uiso 1 1 d D U . . .
H5N H 1.039(2) 0.2941(13) 0.4476(12) 0.021 Uiso 1 1 d D U . . .
H6N H 0.886(3) 0.2574(10) 0.5407(9) 0.021 Uiso 1 1 d D U . . .
C1 C 0.2349(2) 1.26793(10) 0.30319(10) 0.0163(3) Uani 1 1 d . . . . .
C2 C 0.3999(2) 1.23624(10) 0.23985(10) 0.0151(3) Uani 1 1 d . . . . .
C3 C 0.3533(2) 1.24200(10) 0.15154(10) 0.0165(3) Uani 1 1 d . . . . .
H3 H 0.2165 1.2659 0.1313 0.020 Uiso 1 1 calc R U . . .
C4 C 0.5045(2) 1.21327(10) 0.09278(10) 0.0168(3) Uani 1 1 d . . . . .
H4 H 0.4706 1.2167 0.0332 0.020 Uiso 1 1 calc R U . . .
C5 C 0.7062(2) 1.17940(10) 0.12212(10) 0.0155(3) Uani 1 1 d . . . . .
C6 C 0.7552(2) 1.17368(10) 0.20995(10) 0.0165(3) Uani 1 1 d . . . . .
H6 H 0.8928 1.1507 0.2298 0.020 Uiso 1 1 calc R U . . .
C7 C 0.6021(2) 1.20170(10) 0.26833(10) 0.0164(3) Uani 1 1 d . . . . .
H7 H 0.6354 1.1973 0.3284 0.020 Uiso 1 1 calc R U . . .
C8 C 0.8590(2) 0.91885(10) 0.14953(10) 0.0145(3) Uani 1 1 d . . . . .
C9 C 0.6600(2) 0.92785(10) 0.11397(10) 0.0161(3) Uani 1 1 d . . . . .
H9 H 0.6080 0.9935 0.0787 0.019 Uiso 1 1 calc R U . . .
C10 C 0.5383(2) 0.83991(10) 0.13053(10) 0.0155(3) Uani 1 1 d . . . . .
H10 H 0.4029 0.8460 0.1061 0.019 Uiso 1 1 calc R U . . .
C11 C 0.6120(2) 0.74294(10) 0.18245(9) 0.0142(3) Uani 1 1 d . . . . .
C12 C 0.8092(2) 0.73554(10) 0.21943(10) 0.0163(3) Uani 1 1 d . . . . .
H12 H 0.8594 0.6699 0.2562 0.020 Uiso 1 1 calc R U . . .
C13 C 0.9330(2) 0.82253(11) 0.20328(10) 0.0168(3) Uani 1 1 d . . . . .
H13 H 1.0671 0.8165 0.2287 0.020 Uiso 1 1 calc R U . . .
C14 C 0.4829(2) 0.64774(10) 0.19709(9) 0.0149(3) Uani 1 1 d . . . . .
C15 C -0.0182(2) 0.53829(10) 0.07443(9) 0.0141(3) Uani 1 1 d . . . . .
H15 H -0.0573 0.6103 0.0364 0.017 Uiso 1 1 calc R U . . .
C16 C 0.2064(2) 0.52265(10) 0.02785(10) 0.0152(3) Uani 1 1 d . . . . .
H16A H 0.2525 0.4534 0.0679 0.018 Uiso 1 1 calc R U . . .
H16B H 0.3167 0.5734 0.0253 0.018 Uiso 1 1 calc R U . . .
C17 C 0.1967(2) 0.53471(10) -0.07528(10) 0.0156(3) Uani 1 1 d . . . . .
H17A H 0.1657 0.6061 -0.1170 0.019 Uiso 1 1 calc R U . . .
H17B H 0.3409 0.5203 -0.1031 0.019 Uiso 1 1 calc R U . . .
C18 C 1.0182(2) 0.39790(10) 0.50289(10) 0.0150(3) Uani 1 1 d . . . . .
H18 H 1.1581 0.3780 0.5306 0.018 Uiso 1 1 calc R U . . .
C19 C 0.8508(2) 0.41634(10) 0.57622(10) 0.0161(3) Uani 1 1 d . . . . .
H19A H 0.8265 0.3538 0.6386 0.019 Uiso 1 1 calc R U . . .
H19B H 0.7087 0.4321 0.5513 0.019 Uiso 1 1 calc R U . . .
C20 C 0.9343(2) 0.50546(10) 0.59297(10) 0.0158(3) Uani 1 1 d . . . . .
H20A H 0.8224 0.5186 0.6387 0.019 Uiso 1 1 calc R U . . .
H20B H 1.0701 0.4873 0.6227 0.019 Uiso 1 1 calc R U . . .
C21 C 0.3953(3) 0.10143(16) 0.61431(14) 0.0408(4) Uani 1 1 d . . . . .
H21A H 0.3139 0.1372 0.6489 0.061 Uiso 1 1 calc R U . . .
H21B H 0.3016 0.0448 0.6188 0.061 Uiso 1 1 calc R U . . .
H21C H 0.4390 0.1492 0.5457 0.061 Uiso 1 1 calc R U . . .
C22 C 0.7633(3) 0.01471(15) 0.57737(14) 0.0395(4) Uani 1 1 d . . . . .
H22A H 0.7847 0.0741 0.5136 0.059 Uiso 1 1 calc R U . . .
H22B H 0.6695 -0.0384 0.5753 0.059 Uiso 1 1 calc R U . . .
H22C H 0.9061 -0.0122 0.5936 0.059 Uiso 1 1 calc R U . . .

loop_
_atom_site_aniso_label
_atom_site_aniso_U_11
_atom_site_aniso_U_22
_atom_site_aniso_U_33
_atom_site_aniso_U_23
_atom_site_aniso_U_13
_atom_site_aniso_U_12
S1 0.01887(16) 0.01508(16) 0.01617(16) -0.00729(12) 0.00118(12) -0.00072(12)
S2 0.01415(15) 0.01597(16) 0.02312(17) -0.01035(13) -0.00293(12) 0.00014(11)
S3 0.02733(19) 0.01979(18) 0.01775(17) -0.00577(13) -0.00402(13) -0.00436(13)
O1 0.0196(5) 0.0204(5) 0.0256(5) -0.0126(4) -0.0064(4) 0.0057(4)
O2 0.0211(5) 0.0233(5) 0.0188(5) -0.0122(4) -0.0040(4) 0.0039(4)
O3 0.0178(5) 0.0201(5) 0.0262(5) -0.0117(4) -0.0060(4) -0.0011(4)
O4 0.0184(5) 0.0151(5) 0.0261(5) -0.0088(4) -0.0008(4) 0.0013(4)
O5 0.0587(8) 0.0292(6) 0.0228(6) -0.0065(5) -0.0089(5) -0.0191(6)
O1W 0.0241(5) 0.0229(5) 0.0276(6) -0.0089(5) -0.0094(4) 0.0002(4)
N1 0.0157(5) 0.0164(6) 0.0165(5) -0.0088(5) -0.0041(4) 0.0009(4)
N2 0.0195(6) 0.0166(6) 0.0166(6) -0.0083(5) -0.0023(5) 0.0008(4)
C1 0.0169(6) 0.0137(6) 0.0202(6) -0.0091(5) -0.0033(5) -0.0004(5)
C2 0.0173(6) 0.0116(6) 0.0164(6) -0.0062(5) -0.0021(5) -0.0009(5)
C3 0.0172(6) 0.0145(6) 0.0183(6) -0.0066(5) -0.0057(5) 0.0013(5)
C4 0.0208(7) 0.0149(6) 0.0149(6) -0.0064(5) -0.0040(5) -0.0004(5)
C5 0.0179(6) 0.0112(6) 0.0166(6) -0.0063(5) 0.0007(5) -0.0018(5)
C6 0.0146(6) 0.0167(6) 0.0188(6) -0.0081(5) -0.0034(5) 0.0003(5)
C7 0.0180(6) 0.0161(6) 0.0163(6) -0.0077(5) -0.0039(5) 0.0002(5)
C8 0.0144(6) 0.0153(6) 0.0163(6) -0.0098(5) -0.0002(5) -0.0004(5)
C9 0.0165(6) 0.0152(6) 0.0173(6) -0.0072(5) -0.0041(5) 0.0033(5)
C10 0.0138(6) 0.0185(7) 0.0159(6) -0.0088(5) -0.0031(5) 0.0023(5)
C11 0.0146(6) 0.0158(6) 0.0136(6) -0.0082(5) -0.0003(5) 0.0005(5)
C12 0.0179(6) 0.0156(6) 0.0170(6) -0.0081(5) -0.0044(5) 0.0038(5)
C13 0.0146(6) 0.0196(7) 0.0196(6) -0.0110(5) -0.0052(5) 0.0028(5)
C14 0.0154(6) 0.0164(6) 0.0141(6) -0.0088(5) 0.0011(5) 0.0004(5)
C15 0.0150(6) 0.0137(6) 0.0152(6) -0.0070(5) -0.0048(5) 0.0012(5)
C16 0.0126(6) 0.0169(6) 0.0182(6) -0.0088(5) -0.0041(5) -0.0008(5)
C17 0.0134(6) 0.0172(6) 0.0173(6) -0.0084(5) -0.0023(5) -0.0015(5)
C18 0.0162(6) 0.0147(6) 0.0158(6) -0.0080(5) -0.0028(5) 0.0012(5)
C19 0.0175(6) 0.0157(6) 0.0146(6) -0.0065(5) -0.0006(5) -0.0002(5)
C20 0.0176(6) 0.0164(6) 0.0144(6) -0.0078(5) -0.0013(5) 0.0015(5)
C21 0.0313(9) 0.0507(12) 0.0284(9) -0.0059(8) -0.0052(7) 0.0079(8)
C22 0.0486(11) 0.0306(9) 0.0389(10) -0.0188(8) 0.0074(8) -0.0021(8)

loop_
_atom_type_symbol
_atom_type_description
_atom_type_scat_dispersion_real
_atom_type_scat_dispersion_imag
_atom_type_scat_source
C C 0.0181 0.0091 'International Tables Vol C Tables 4.2.6.8 and 6.1.1.4'
H H 0.0000 0.0000 'International Tables Vol C Tables 4.2.6.8 and 6.1.1.4'
N N 0.0311 0.0180 'International Tables Vol C Tables 4.2.6.8 and 6.1.1.4'
O O 0.0492 0.0322 'International Tables Vol C Tables 4.2.6.8 and 6.1.1.4'
S S 0.3331 0.5567 'International Tables Vol C Tables 4.2.6.8 and 6.1.1.4'

loop_
_geom_angle_atom_site_label_1
_geom_angle_atom_site_label_2
_geom_angle_atom_site_label_3
_geom_angle
_geom_angle_site_symmetry_1
_geom_angle_site_symmetry_3
C5 S1 S2 103.22(5) . .
C8 S2 S1 105.22(5) . .
O5 S3 C21 106.80(9) . .
O5 S3 C22 104.32(8) . .
C21 S3 C22 97.67(10) . .
H1W O1W H2W 106(2) . .
C15 N1 H1N 108.2(11) . .
C15 N1 H2N 110.0(11) . .
H1N N1 H2N 111.2(16) . .
C15 N1 H3N 107.1(11) . .
H1N N1 H3N 110.8(15) . .
H2N N1 H3N 109.3(15) . .
C18 N2 H4N 109.5(11) . .
C18 N2 H5N 111.6(11) . .
H4N N2 H5N 108.1(16) . .
C18 N2 H6N 110.6(11) . .
H4N N2 H6N 108.6(16) . .
H5N N2 H6N 108.3(16) . .
O1 C1 O2 124.68(13) . .
O1 C1 C2 118.49(12) . .
O2 C1 C2 116.82(12) . .
C7 C2 C3 118.93(12) . .
C7 C2 C1 120.51(12) . .
C3 C2 C1 120.56(12) . .
C4 C3 C2 120.89(13) . .
C4 C3 H3 119.6 . .
C2 C3 H3 119.6 . .
C3 C4 C5 119.43(12) . .
C3 C4 H4 120.3 . .
C5 C4 H4 120.3 . .
C6 C5 C4 120.26(12) . .
C6 C5 S1 121.79(10) . .
C4 C5 S1 117.86(10) . .
C7 C6 C5 119.74(13) . .
C7 C6 H6 120.1 . .
C5 C6 H6 120.1 . .
C6 C7 C2 120.75(13) . .
C6 C7 H7 119.6 . .
C2 C7 H7 119.6 . .
C9 C8 C13 120.33(12) . .
C9 C8 S2 125.01(10) . .
C13 C8 S2 114.66(10) . .
C10 C9 C8 119.41(12) . .
C10 C9 H9 120.3 . .
C8 C9 H9 120.3 . .
C9 C10 C11 121.02(12) . .
C9 C10 H10 119.5 . .
C11 C10 H10 119.5 . .
C10 C11 C12 118.66(12) . .
C10 C11 C14 120.74(12) . .
C12 C11 C14 120.59(12) . .
C13 C12 C11 121.04(12) . .
C13 C12 H12 119.5 . .
C11 C12 H12 119.5 . .
C12 C13 C8 119.51(12) . .
C12 C13 H13 120.2 . .
C8 C13 H13 120.2 . .
O3 C14 O4 125.22(12) . .
O3 C14 C11 117.36(12) . .
O4 C14 C11 117.41(12) . .
N1 C15 C16 109.51(10) . .
N1 C15 C17 109.18(11) . 2_565
C16 C15 C17 111.65(11) . 2_565
N1 C15 H15 108.8 . .
C16 C15 H15 108.8 . .
C17 C15 H15 108.8 2_565 .
C15 C16 C17 110.35(11) . .
C15 C16 H16A 109.6 . .
C17 C16 H16A 109.6 . .
C15 C16 H16B 109.6 . .
C17 C16 H16B 109.6 . .
H16A C16 H16B 108.1 . .
C15 C17 C16 110.80(11) 2_565 .
C15 C17 H17A 109.5 2_565 .
C16 C17 H17A 109.5 . .
C15 C17 H17B 109.5 2_565 .
C16 C17 H17B 109.5 . .
H17A C17 H17B 108.1 . .
N2 C18 C19 110.12(11) . .
N2 C18 C20 109.11(11) . 2_766
C19 C18 C20 110.85(11) . 2_766
N2 C18 H18 108.9 . .
C19 C18 H18 108.9 . .
C20 C18 H18 108.9 2_766 .
C18 C19 C20 109.98(11) . .
C18 C19 H19A 109.7 . .
C20 C19 H19A 109.7 . .
C18 C19 H19B 109.7 . .
C20 C19 H19B 109.7 . .
H19A C19 H19B 108.2 . .
C18 C20 C19 110.81(11) 2_766 .
C18 C20 H20A 109.5 2_766 .
C19 C20 H20A 109.5 . .
C18 C20 H20B 109.5 2_766 .
C19 C20 H20B 109.5 . .
H20A C20 H20B 108.1 . .
S3 C21 H21A 109.5 . .
S3 C21 H21B 109.5 . .
H21A C21 H21B 109.5 . .
S3 C21 H21C 109.5 . .
H21A C21 H21C 109.5 . .
H21B C21 H21C 109.5 . .
S3 C22 H22A 109.5 . .
S3 C22 H22B 109.5 . .
H22A C22 H22B 109.5 . .
S3 C22 H22C 109.5 . .
H22A C22 H22C 109.5 . .
H22B C22 H22C 109.5 . .

loop_
_geom_bond_atom_site_label_1
_geom_bond_atom_site_label_2
_geom_bond_distance
_geom_bond_site_symmetry_2
S1 C5 1.7887(14) .
S1 S2 2.0373(5) .
S2 C8 1.7835(13) .
S3 O5 1.4999(12) .
S3 C21 1.7807(18) .
S3 C22 1.7912(18) .
O1 C1 1.2478(17) .
O2 C1 1.2750(17) .
O3 C14 1.2505(17) .
O4 C14 1.2699(17) .
O1W H1W 0.843(10) .
O1W H2W 0.846(9) .
N1 C15 1.4925(16) .
N1 H1N 0.912(9) .
N1 H2N 0.909(9) .
N1 H3N 0.912(9) .
N2 C18 1.4946(17) .
N2 H4N 0.919(9) .
N2 H5N 0.912(9) .
N2 H6N 0.913(9) .
C1 C2 1.5127(18) .
C2 C7 1.3955(19) .
C2 C3 1.3957(19) .
C3 C4 1.391(2) .
C3 H3 0.9500 .
C4 C5 1.394(2) .
C4 H4 0.9500 .
C5 C6 1.3939(19) .
C6 C7 1.3876(19) .
C6 H6 0.9500 .
C7 H7 0.9500 .
C8 C9 1.3938(19) .
C8 C13 1.3944(19) .
C9 C10 1.3911(19) .
C9 H9 0.9500 .
C10 C11 1.3953(19) .
C10 H10 0.9500 .
C11 C12 1.3961(19) .
C11 C14 1.5126(18) .
C12 C13 1.3881(19) .
C12 H12 0.9500 .
C13 H13 0.9500 .
C15 C16 1.5258(18) .
C15 C17 1.5269(17) 2_565
C15 H15 1.0000 .
C16 C17 1.5298(18) .
C16 H16A 0.9900 .
C16 H16B 0.9900 .
C17 C15 1.5269(17) 2_565
C17 H17A 0.9900 .
C17 H17B 0.9900 .
C18 C19 1.5266(18) .
C18 C20 1.5273(18) 2_766
C18 H18 1.0000 .
C19 C20 1.5282(18) .
C19 H19A 0.9900 .
C19 H19B 0.9900 .
C20 C18 1.5273(18) 2_766
C20 H20A 0.9900 .
C20 H20B 0.9900 .
C21 H21A 0.9800 .
C21 H21B 0.9800 .
C21 H21C 0.9800 .
C22 H22A 0.9800 .
C22 H22B 0.9800 .
C22 H22C 0.9800 .

loop_
_geom_torsion_atom_site_label_1
_geom_torsion_atom_site_label_2
_geom_torsion_atom_site_label_3
_geom_torsion_atom_site_label_4
_geom_torsion
_geom_torsion_site_symmetry_1
_geom_torsion_site_symmetry_2
_geom_torsion_site_symmetry_3
_geom_torsion_site_symmetry_4
O1 C1 C2 C7 169.05(12) . . . .
O2 C1 C2 C7 -11.31(18) . . . .
O1 C1 C2 C3 -10.32(19) . . . .
O2 C1 C2 C3 169.31(12) . . . .
C7 C2 C3 C4 0.4(2) . . . .
C1 C2 C3 C4 179.82(12) . . . .
C2 C3 C4 C5 -0.7(2) . . . .
C3 C4 C5 C6 0.5(2) . . . .
C3 C4 C5 S1 -176.17(10) . . . .
S2 S1 C5 C6 42.52(12) . . . .
S2 S1 C5 C4 -140.89(10) . . . .
C4 C5 C6 C7 0.1(2) . . . .
S1 C5 C6 C7 176.61(10) . . . .
C5 C6 C7 C2 -0.4(2) . . . .
C3 C2 C7 C6 0.15(19) . . . .
C1 C2 C7 C6 -179.23(12) . . . .
S1 S2 C8 C9 -5.18(12) . . . .
S1 S2 C8 C13 174.51(9) . . . .
C13 C8 C9 C10 -1.6(2) . . . .
S2 C8 C9 C10 178.10(10) . . . .
C8 C9 C10 C11 0.2(2) . . . .
C9 C10 C11 C12 1.27(19) . . . .
C9 C10 C11 C14 -177.79(12) . . . .
C10 C11 C12 C13 -1.48(19) . . . .
C14 C11 C12 C13 177.57(12) . . . .
C11 C12 C13 C8 0.2(2) . . . .
C9 C8 C13 C12 1.4(2) . . . .
S2 C8 C13 C12 -178.35(10) . . . .
C10 C11 C14 O3 -5.95(18) . . . .
C12 C11 C14 O3 175.01(12) . . . .
C10 C11 C14 O4 173.76(12) . . . .
C12 C11 C14 O4 -5.27(18) . . . .
N1 C15 C16 C17 177.35(10) . . . .
C17 C15 C16 C17 56.32(15) 2_565 . . .
C15 C16 C17 C15 -55.82(15) . . . 2_565
N2 C18 C19 C20 -177.95(11) . . . .
C20 C18 C19 C20 -57.11(15) 2_766 . . .
C18 C19 C20 C18 57.09(15) . . . 2_766
